data_2238709
loop_
_publ_author_name
'Dinh Do, Nguyen'
'Kovalchukova, Olga'
'Stash, Adam'
'Strashnova, Svetlana'

_publ_section_title
;
 Hexaaquabis[3,5-bis(hydroxyimino)-1-methyl-2,4,6-trioxocyclohexanido-\k^2^<i>N</i>^3^,<i>O</i>^4^]barium
 tetrahydrate
;
_journal_coeditor_code BV2225
_journal_issue 11
_journal_name_full 'Acta Crystallographica Section E'
_journal_page_first m602
_journal_page_last m603
_journal_paper_doi 10.1107/S1600536813027761
_journal_volume 69
_journal_year 2013
_chemical_formula_iupac '[Ba (C7 H5 N2 O5)2 (H2 O)6], 4H2 O'
_chemical_formula_moiety 'C14 H22 Ba N4 O16, 4(H2 O)'
_chemical_formula_sum 'C14 H30 Ba N4 O20'
_chemical_formula_weight 711.76
_chemical_name_systematic
'Hexaaquabis[3,5-bis(hydroxyimino)-1-methyl-2,4,6-trioxocyclohexanido-\k^2^<i>N</i>^3^,<i>O</i>^4^]barium tetrahydrate'
_space_group_IT_number 15
_symmetry_cell_setting monoclinic
_symmetry_space_group_name_Hall '-C 2yc'
_symmetry_space_group_name_H-M 'C 1 2/c 1'
_atom_sites_solution_hydrogens difmap
_atom_sites_solution_primary direct
_atom_sites_solution_secondary difmap
_audit_creation_method SHELXL-97
_cell_angle_alpha 90.00
_cell_angle_beta 108.61(3)
_cell_angle_gamma 90.00
_cell_formula_units_Z 4
_cell_length_a 17.235(3)
_cell_length_b 6.7360(10)
_cell_length_c 23.074(5)
_cell_measurement_reflns_used 25
_cell_measurement_temperature 293(2)
_cell_measurement_theta_max 11.7
_cell_measurement_theta_min 9.2
_cell_volume 2538.7(9)
_computing_cell_refinement 'CAD4/PC (Enraf--Nonius, 1993)'
_computing_data_collection 'CAD4/PC (Enraf--Nonius, 1993)'
_computing_data_reduction 'CAD4/PC (Enraf--Nonius, 1993)'
_computing_molecular_graphics 'SHELXTL (Sheldrick, 2008)'
_computing_publication_material '<i>CIFTAB97</i> (Sheldrick, 2008) and SHELXL97 (Sheldrick, 2008)'
_computing_structure_refinement 'SHELXL97 (Sheldrick, 2008)'
_computing_structure_solution 'SHELXS97 (Sheldrick, 2008)'
_diffrn_ambient_temperature 293(2)
_diffrn_measured_fraction_theta_full 0.998
_diffrn_measured_fraction_theta_max 0.998
_diffrn_measurement_device_type 'Enraf--Nonius CAD-4'
_diffrn_measurement_method \w/2\q
_diffrn_radiation_monochromator \b-filter
_diffrn_radiation_source 'fine-focus sealed tube'
_diffrn_radiation_type MoK\a
_diffrn_radiation_wavelength 0.71073
_diffrn_reflns_av_R_equivalents 0.0187
_diffrn_reflns_av_sigmaI/netI 0.0516
_diffrn_reflns_limit_h_max 20
_diffrn_reflns_limit_h_min 0
_diffrn_reflns_limit_k_max 0
_diffrn_reflns_limit_k_min -8
_diffrn_reflns_limit_l_max 26
_diffrn_reflns_limit_l_min -27
_diffrn_reflns_number 2429
_diffrn_reflns_theta_full 25.47
_diffrn_reflns_theta_max 25.47
_diffrn_reflns_theta_min 1.86
_diffrn_standards_decay_% 0
_diffrn_standards_interval_time 60
_diffrn_standards_number 3
_exptl_absorpt_coefficient_mu 1.664
_exptl_absorpt_correction_T_max 0.7800
_exptl_absorpt_correction_T_min 0.3700
_exptl_absorpt_correction_type refdelf
_exptl_absorpt_process_details
;
(Walker & Stuart, 1983)
;
_exptl_crystal_colour red
_exptl_crystal_density_diffrn 1.862
_exptl_crystal_density_method 'not measured'
_exptl_crystal_description plate
_exptl_crystal_F_000 1432
_exptl_crystal_size_max 0.33
_exptl_crystal_size_mid 0.12
_exptl_crystal_size_min 0.07
_refine_diff_density_max 0.470
_refine_diff_density_min -0.896
_refine_ls_extinction_method none
_refine_ls_goodness_of_fit_ref 0.976
_refine_ls_hydrogen_treatment mixed
_refine_ls_matrix_type full
_refine_ls_number_parameters 216
_refine_ls_number_reflns 2346
_refine_ls_number_restraints 17
_refine_ls_restrained_S_all 0.973
_refine_ls_R_factor_all 0.0656
_refine_ls_R_factor_gt 0.0178
_refine_ls_shift/su_max 0.001
_refine_ls_shift/su_mean 0.000
_refine_ls_structure_factor_coef Fsqd
_refine_ls_weighting_details 'calc w=1/[\s^2^(Fo^2^)+(0.0317P)^2^] where P=(Fo^2^+2Fc^2^)/3'
_refine_ls_weighting_scheme calc
_refine_ls_wR_factor_gt 0.0458
_refine_ls_wR_factor_ref 0.0481
_reflns_number_gt 1755
_reflns_number_total 2346
_reflns_threshold_expression I>2sigma(I)
_cod_data_source_file bv2225.cif
_cod_data_source_block I
_cod_original_sg_symbol_H-M 'C 2/c'
_cod_database_code 2238709

loop_
_symmetry_equiv_pos_as_xyz
'x, y, z'
'-x, y, -z+1/2'
'x+1/2, y+1/2, z'
'-x+1/2, y+1/2, -z+1/2'
'-x, -y, -z'
'x, -y, z-1/2'
'-x+1/2, -y+1/2, -z'
'x+1/2, -y+1/2, z-1/2'

loop_
_atom_site_type_symbol
_atom_site_label
_atom_site_fract_x
_atom_site_fract_y
_atom_site_fract_z
_atom_site_U_iso_or_equiv
_atom_site_adp_type
_atom_site_calc_flag
_atom_site_refinement_flags
_atom_site_occupancy
_atom_site_symmetry_multiplicity
Ba Ba1 0.5000 0.24104(3) 0.7500 0.02124(7) Uani d S 1 2
O O1 0.56648(10) 0.2550(3) 0.65071(7) 0.0332(4) Uani d . 1 1
O O3 0.54847(10) 0.3322(3) 0.44397(7) 0.0317(4) Uani d . 1 1
O O5 0.32241(10) 0.0962(3) 0.49495(7) 0.0349(4) Uani d . 1 1
O O11 0.48141(12) 0.6073(3) 0.68255(8) 0.0377(4) Uani d D 1 1
O O12 0.59225(10) -0.1143(3) 0.75770(9) 0.0368(4) Uani d D 1 1
O O13 0.32986(11) 0.3326(3) 0.70959(8) 0.0371(4) Uani d D 1 1
O O14 0.24224(11) -0.0492(3) 0.70127(9) 0.0447(5) Uani d D 1 1
O O15 0.80288(12) 0.0550(3) 0.60419(10) 0.0486(5) Uani d D 1 1
O O21 0.67935(10) 0.3795(3) 0.52748(8) 0.0335(4) Uani d D 1 1
O O61 0.33722(12) 0.0432(3) 0.60383(8) 0.0443(5) Uani d D 1 1
N N2 0.64131(11) 0.3306(3) 0.56837(9) 0.0259(4) Uani d . 1 1
N N6 0.41475(12) 0.1133(3) 0.61886(9) 0.0317(4) Uani d . 1 1
C C1 0.52814(12) 0.2383(3) 0.59644(9) 0.0226(4) Uani d . 1 1
C C2 0.56427(13) 0.2839(3) 0.54772(10) 0.0212(4) Uani d . 1 1
C C3 0.51345(14) 0.2780(3) 0.48228(10) 0.0214(4) Uani d . 1 1
C C4 0.43167(14) 0.2147(3) 0.46508(9) 0.0230(4) Uani d . 1 1
C C5 0.39533(13) 0.1576(3) 0.50912(10) 0.0235(4) Uani d . 1 1
C C6 0.44222(13) 0.1663(3) 0.57513(10) 0.0222(4) Uani d . 1 1
C C7 0.38032(15) 0.2124(4) 0.39871(10) 0.0314(5) Uani d . 1 1
H H71 0.3245 0.2422 0.3951 0.038 Uiso calc R 1 1
H H72 0.3831 0.0834 0.3818 0.038 Uiso calc R 1 1
H H73 0.4005 0.3101 0.3769 0.038 Uiso calc R 1 1
H H21 0.646(2) 0.360(7) 0.4916(14) 0.077(4) Uiso d D 1 1
H H61 0.321(2) 0.050(6) 0.5645(14) 0.077(4) Uiso d D 1 1
H H111 0.470(2) 0.606(6) 0.6438(5) 0.077(4) Uiso d D 1 1
H H112 0.4404(16) 0.664(6) 0.6874(16) 0.077(4) Uiso d D 1 1
H H121 0.6431(8) -0.096(6) 0.7668(16) 0.077(4) Uiso d D 1 1
H H122 0.582(2) -0.198(5) 0.7293(14) 0.077(4) Uiso d D 1 1
H H131 0.302(2) 0.228(4) 0.7002(17) 0.077(4) Uiso d D 1 1
H H132 0.315(2) 0.399(5) 0.6766(10) 0.077(4) Uiso d D 1 1
H H141 0.217(2) -0.083(6) 0.7256(12) 0.077(4) Uiso d D 1 1
H H142 0.2137(19) -0.102(6) 0.6680(9) 0.077(4) Uiso d D 1 1
H H151 0.7660(19) 0.008(5) 0.5737(12) 0.077(4) Uiso d D 1 1
H H152 0.794(3) 0.1784(18) 0.6008(18) 0.077(4) Uiso d D 1 1

loop_
_atom_site_aniso_label
_atom_site_aniso_U_11
_atom_site_aniso_U_22
_atom_site_aniso_U_33
_atom_site_aniso_U_12
_atom_site_aniso_U_13
_atom_site_aniso_U_23
Ba1 0.02168(10) 0.02131(10) 0.02071(9) 0.000 0.00676(6) 0.000
O1 0.0286(8) 0.0467(10) 0.0227(7) -0.0042(8) 0.0059(6) -0.0036(8)
O3 0.0325(9) 0.0387(9) 0.0265(8) -0.0059(8) 0.0131(7) 0.0014(7)
O5 0.0256(8) 0.0448(10) 0.0327(9) -0.0101(8) 0.0070(7) -0.0014(8)
O11 0.0491(11) 0.0352(10) 0.0281(8) 0.0063(8) 0.0116(8) 0.0013(7)
O12 0.0292(8) 0.0334(9) 0.0473(10) -0.0028(8) 0.0114(8) -0.0080(8)
O13 0.0344(9) 0.0388(10) 0.0347(9) 0.0039(8) 0.0062(8) 0.0012(8)
O14 0.0308(9) 0.0582(13) 0.0432(10) -0.0059(9) 0.0092(8) 0.0087(10)
O15 0.0353(10) 0.0522(12) 0.0471(11) -0.0040(10) -0.0025(8) 0.0100(10)
O21 0.0273(8) 0.0412(10) 0.0351(9) -0.0068(8) 0.0145(7) 0.0002(8)
O61 0.0343(9) 0.0687(14) 0.0310(9) -0.0242(10) 0.0120(8) -0.0031(9)
N2 0.0267(10) 0.0223(9) 0.0292(10) -0.0008(8) 0.0097(8) -0.0012(8)
N6 0.0294(10) 0.0372(12) 0.0293(10) -0.0115(9) 0.0105(8) -0.0031(9)
C1 0.0246(10) 0.0187(9) 0.0241(9) 0.0008(9) 0.0073(8) -0.0011(9)
C2 0.0235(10) 0.0137(11) 0.0263(10) 0.0013(8) 0.0078(8) -0.0025(8)
C3 0.0269(10) 0.0138(11) 0.0242(9) 0.0021(8) 0.0092(8) 0.0000(8)
C4 0.0293(11) 0.0156(11) 0.0226(10) 0.0022(8) 0.0064(8) 0.0005(8)
C5 0.0229(11) 0.0180(10) 0.0277(11) -0.0004(9) 0.0054(8) -0.0018(9)
C6 0.0250(11) 0.0174(9) 0.0244(10) 0.0001(9) 0.0082(9) -0.0011(8)
C7 0.0352(12) 0.0301(13) 0.0245(10) -0.0031(9) 0.0033(9) 0.0003(9)

loop_
_atom_type_symbol
_atom_type_description
_atom_type_scat_dispersion_real
_atom_type_scat_dispersion_imag
_atom_type_scat_source
C C 0.0033 0.0016 'International Tables Vol C Tables 4.2.6.8 and 6.1.1.4'
H H 0.0000 0.0000 'International Tables Vol C Tables 4.2.6.8 and 6.1.1.4'
N N 0.0061 0.0033 'International Tables Vol C Tables 4.2.6.8 and 6.1.1.4'
O O 0.0106 0.0060 'International Tables Vol C Tables 4.2.6.8 and 6.1.1.4'
Ba Ba -0.3244 2.2819 'International Tables Vol C Tables 4.2.6.8 and 6.1.1.4'

loop_
_geom_angle_atom_site_label_1
_geom_angle_atom_site_label_2
_geom_angle_atom_site_label_3
_geom_angle_site_symmetry_1
_geom_angle_site_symmetry_3
_geom_angle
O13 Ba1 O13 . 2_656 154.98(9)
O13 Ba1 O12 . . 134.33(6)
O13 Ba1 O12 2_656 . 70.45(6)
O13 Ba1 O12 . 2_656 70.45(6)
O13 Ba1 O12 2_656 2_656 134.33(5)
O12 Ba1 O12 . 2_656 65.59(7)
O13 Ba1 O1 . 2_656 67.83(5)
O13 Ba1 O1 2_656 2_656 111.29(5)
O12 Ba1 O1 . 2_656 109.55(5)
O12 Ba1 O1 2_656 2_656 73.76(5)
O13 Ba1 O1 . . 111.30(5)
O13 Ba1 O1 2_656 . 67.83(5)
O12 Ba1 O1 . . 73.76(5)
O12 Ba1 O1 2_656 . 109.55(5)
O1 Ba1 O1 2_656 . 176.25(8)
O13 Ba1 O11 . 2_656 85.23(6)
O13 Ba1 O11 2_656 2_656 73.27(6)
O12 Ba1 O11 . 2_656 136.29(6)
O12 Ba1 O11 2_656 2_656 135.85(5)
O1 Ba1 O11 2_656 2_656 62.92(5)
O1 Ba1 O11 . 2_656 113.53(5)
O13 Ba1 O11 . . 73.27(6)
O13 Ba1 O11 2_656 . 85.23(6)
O12 Ba1 O11 . . 135.85(5)
O12 Ba1 O11 2_656 . 136.29(5)
O1 Ba1 O11 2_656 . 113.53(5)
O1 Ba1 O11 . . 62.92(5)
O11 Ba1 O11 2_656 . 62.11(7)
O13 Ba1 N6 . . 67.33(6)
O13 Ba1 N6 2_656 . 120.54(6)
O12 Ba1 N6 . . 84.66(6)
O12 Ba1 N6 2_656 . 67.46(6)
O1 Ba1 N6 2_656 . 127.95(5)
O1 Ba1 N6 . . 53.38(5)
O11 Ba1 N6 2_656 . 135.75(6)
O11 Ba1 N6 . . 76.65(6)
O13 Ba1 N6 . 2_656 120.54(6)
O13 Ba1 N6 2_656 2_656 67.33(6)
O12 Ba1 N6 . 2_656 67.46(6)
O12 Ba1 N6 2_656 2_656 84.66(6)
O1 Ba1 N6 2_656 2_656 53.38(5)
O1 Ba1 N6 . 2_656 127.96(5)
O11 Ba1 N6 2_656 2_656 76.65(6)
O11 Ba1 N6 . 2_656 135.76(6)
N6 Ba1 N6 . 2_656 147.08(8)
C1 O1 Ba1 . . 126.33(14)
Ba1 O11 H111 . . 121(3)
Ba1 O11 H112 . . 106(3)
H111 O11 H112 . . 103(2)
Ba1 O12 H121 . . 114(3)
Ba1 O12 H122 . . 123(3)
H121 O12 H122 . . 104(2)
Ba1 O13 H131 . . 111(3)
Ba1 O13 H132 . . 113(3)
H131 O13 H132 . . 103(2)
H141 O14 H142 . . 102(2)
H151 O15 H152 . . 103(2)
N2 O21 H21 . . 108(3)
N6 O61 H61 . . 102(3)
C2 N2 O21 . . 118.06(19)
C6 N6 O61 . . 118.25(19)
C6 N6 Ba1 . . 121.19(14)
O61 N6 Ba1 . . 118.58(13)
O1 C1 C2 . . 122.60(19)
O1 C1 C6 . . 121.73(19)
C2 C1 C6 . . 115.65(18)
N2 C2 C1 . . 113.59(19)
N2 C2 C3 . . 125.6(2)
C1 C2 C3 . . 120.79(19)
O3 C3 C4 1 . 123.2(2)
O3 C3 C4 . . 123.2(2)
O3 C3 C2 1 . 116.23(19)
O3 C3 C2 . . 116.23(19)
C4 C3 C2 . . 120.62(19)
C3 C4 C5 . . 121.15(19)
C3 C4 C7 . . 120.2(2)
C5 C4 C7 . . 118.7(2)
O5 C5 C4 1 . 122.6(2)
O5 C5 C4 . . 122.6(2)
O5 C5 C6 1 . 116.8(2)
O5 C5 C6 . . 116.8(2)
C4 C5 C6 . . 120.64(19)
N6 C6 C5 . . 125.2(2)
N6 C6 C1 . . 113.97(19)
C5 C6 C1 . . 120.87(19)
C4 C7 H71 . . 109.5
C4 C7 H72 . . 109.5
H71 C7 H72 . . 109.5
C4 C7 H73 . . 109.5
H71 C7 H73 . . 109.5
H72 C7 H73 . . 109.5

loop_
_geom_bond_atom_site_label_1
_geom_bond_atom_site_label_2
_geom_bond_site_symmetry_2
_geom_bond_distance
Ba1 O13 . 2.8467(19)
Ba1 O13 2_656 2.8467(19)
Ba1 O12 . 2.8475(19)
Ba1 O12 2_656 2.8475(19)
Ba1 O1 2_656 2.8715(17)
Ba1 O1 . 2.8715(17)
Ba1 O11 2_656 2.8799(19)
Ba1 O11 . 2.8799(19)
Ba1 N6 . 3.036(2)
Ba1 N6 2_656 3.036(2)
O1 C1 . 1.220(3)
O3 C3 . 1.273(3)
O5 C5 . 1.263(3)
O11 H111 . 0.851(10)
O11 H112 . 0.841(10)
O12 H121 . 0.842(10)
O12 H122 . 0.841(10)
O13 H131 . 0.847(10)
O13 H132 . 0.847(10)
O14 H141 . 0.851(10)
O14 H142 . 0.849(10)
O15 H151 . 0.846(10)
O15 H152 . 0.845(10)
O21 N2 . 1.350(3)
O21 H21 . 0.86(3)
O61 N6 . 1.354(3)
O61 H61 . 0.86(3)
N2 C2 . 1.298(3)
N6 C6 . 1.294(3)
C1 C2 . 1.481(3)
C1 C6 . 1.485(3)
C2 C3 . 1.485(3)
C3 O3 1 1.273(3)
C3 C4 . 1.403(3)
C4 C5 . 1.407(3)
C4 C7 . 1.504(3)
C5 O5 1 1.263(3)
C5 C6 . 1.480(3)
C7 H71 . 0.9600
C7 H72 . 0.9600
C7 H73 . 0.9600

loop_
_geom_hbond_atom_site_label_D
_geom_hbond_atom_site_label_H
_geom_hbond_atom_site_label_A
_geom_hbond_site_symmetry_A
_geom_hbond_distance_DH
_geom_hbond_distance_HA
_geom_hbond_distance_DA
_geom_hbond_angle_DHA
O21 H21 O3 1 0.86(3) 1.70(3) 2.476(3) 150(4)
O61 H61 O5 1 0.86(3) 1.64(3) 2.469(2) 160(4)
O11 H111 O3 5_666 0.851(10) 1.991(14) 2.827(2) 167(4)
O11 H112 O12 2_666 0.841(10) 2.15(3) 2.854(3) 142(4)
O12 H121 O14 2_656 0.842(10) 1.902(11) 2.739(3) 172(4)
O12 H122 O11 1_545 0.841(10) 2.17(3) 2.839(3) 137(3)
O13 H131 O14 1 0.847(10) 2.131(13) 2.957(3) 165(4)
O13 H132 O15 3_455 0.847(10) 1.931(12) 2.766(3) 169(4)
O14 H141 O13 4_546 0.851(10) 1.989(11) 2.835(3) 173(4)
O15 H151 O5 5_656 0.846(10) 1.944(11) 2.789(3) 177(4)
